data_1574972
loop_
_publ_author_name
'Ghosh, Moushakhi'
'Gaurav, Kumar'
'Panwaria, Prakash'
'Panday, Rishukumar'
'Tothadi, Srinu'
'Khan, Shabana'

_publ_section_title
;
 Driving diverse bond functionalisation with <i>N</i>-heterocyclic
 silylene-coinage metal-aryl complexes.
;
_journal_issue 32
_journal_name_full 'Chemical science'
_journal_page_first 14518
_journal_page_last 14533
_journal_paper_doi 10.1039/d5sc00879d
_journal_volume 16
_journal_year 2025
_chemical_formula_moiety 'C15 H15 B O2'
_chemical_formula_sum 'C15 H15 B O2'
_chemical_formula_weight 238.08
_space_group_crystal_system orthorhombic
_space_group_IT_number 62
_space_group_name_Hall '-P 2ac 2n'
_space_group_name_H-M_alt 'P n m a'
_atom_sites_solution_hydrogens geom
_audit_block_doi 10.5517/ccdc.csd.cc2hbsxk
_audit_creation_date 2023-10-27
_audit_creation_method
;
Olex2 1.2
(compiled 2018.05.29 svn.r3508 for OlexSys, GUI svn.r5506)
;
_audit_update_record
;
2023-10-29 deposited with the CCDC.	2025-06-30 downloaded from the CCDC.
;
_cell_angle_alpha 90
_cell_angle_beta 90
_cell_angle_gamma 90
_cell_formula_units_Z 4
_cell_length_a 23.369(4)
_cell_length_b 11.3535(19)
_cell_length_c 4.5612(7)
_cell_measurement_reflns_used 9896
_cell_measurement_temperature 150
_cell_measurement_theta_max 28.27
_cell_measurement_theta_min 2.50
_cell_volume 1210.2(3)
_computing_molecular_graphics 'Olex2 (Dolomanov et al., 2009)'
_computing_publication_material 'Olex2 (Dolomanov et al., 2009)'
_computing_structure_refinement 'ShelXL (Sheldrick, 2015)'
_computing_structure_solution 'SHELXT 2014/5 (Sheldrick, 2014)'
_diffrn_ambient_temperature 150
_diffrn_measured_fraction_theta_full 0.997
_diffrn_measured_fraction_theta_max 0.993
_diffrn_measurement_device_type 'Bruker APEX-II CCD'
_diffrn_measurement_method '\f and \w scans'
_diffrn_radiation_type MoK\a
_diffrn_radiation_wavelength 0.71073
_diffrn_reflns_av_R_equivalents 0.0575
_diffrn_reflns_av_unetI/netI 0.0225
_diffrn_reflns_Laue_measured_fraction_full 0.997
_diffrn_reflns_Laue_measured_fraction_max 0.993
_diffrn_reflns_limit_h_max 31
_diffrn_reflns_limit_h_min -31
_diffrn_reflns_limit_k_max 15
_diffrn_reflns_limit_k_min -15
_diffrn_reflns_limit_l_max 5
_diffrn_reflns_limit_l_min -6
_diffrn_reflns_number 29948
_diffrn_reflns_point_group_measured_fraction_full 0.997
_diffrn_reflns_point_group_measured_fraction_max 0.993
_diffrn_reflns_theta_full 25.242
_diffrn_reflns_theta_max 28.336
_diffrn_reflns_theta_min 3.487
_diffrn_standards_number 0
_exptl_absorpt_coefficient_mu 0.084
_exptl_absorpt_correction_T_max 0.7457
_exptl_absorpt_correction_T_min 0.6838
_exptl_absorpt_correction_type multi-scan
_exptl_absorpt_process_details
'SADABS-2016/2 (Bruker,2016/2) was used for absorption correction. wR2(int) was 0.1111 before and 0.0633 after correction. The Ratio of minimum to maximum transmission is 0.9170. The \l/2 correction factor is Not present.'
_exptl_crystal_colour colourless
_exptl_crystal_colour_primary colourless
_exptl_crystal_density_diffrn 1.307
_exptl_crystal_description block
_exptl_crystal_F_000 504
_exptl_crystal_size_max 0.14
_exptl_crystal_size_mid 0.11
_exptl_crystal_size_min 0.08
_refine_diff_density_max 0.261
_refine_diff_density_min -0.272
_refine_diff_density_rms 0.050
_refine_ls_extinction_method none
_refine_ls_goodness_of_fit_ref 1.101
_refine_ls_hydrogen_treatment constr
_refine_ls_matrix_type full
_refine_ls_number_parameters 90
_refine_ls_number_reflns 1570
_refine_ls_number_restraints 0
_refine_ls_restrained_S_all 1.101
_refine_ls_R_factor_all 0.0560
_refine_ls_R_factor_gt 0.0439
_refine_ls_shift/su_max 0.000
_refine_ls_shift/su_mean 0.000
_refine_ls_structure_factor_coef Fsqd
_refine_ls_weighting_details 'w=1/[\s^2^(Fo^2^)+(0.0369P)^2^+0.7200P] where P=(Fo^2^+2Fc^2^)/3'
_refine_ls_weighting_scheme calc
_refine_ls_wR_factor_gt 0.0975
_refine_ls_wR_factor_ref 0.1028
_reflns_Friedel_coverage 0.000
_reflns_number_gt 1310
_reflns_number_total 1570
_reflns_threshold_expression 'I > 2\s(I)'
_cod_data_source_file d5sc00879d2.cif
_cod_data_source_block platon_pl
_cod_depositor_comments 'Adding full bibliography for 1574965--1574988.cif.'
_cod_database_code 1574972
_shelx_shelxl_version_number 2018/3
_shelx_space_group_comment
;
The symmetry employed for this shelxl refinement is uniquely defined
by the following loop, which should always be used as a source of
symmetry information in preference to the above space-group names.
They are only intended as comments.
;
_shelx_estimated_absorpt_t_max 0.993
_shelx_estimated_absorpt_t_min 0.988
_olex2_refinement_description
;
1. Fixed Uiso
 At 1.2 times of:
  All C(H) groups
 At 1.5 times of:
  All C(H,H,H) groups
2. Others
 Fixed Sof: H8A(0.5) H8B(0.5) H8C(0.5)
3.a Aromatic/amide H refined with riding coordinates:
 C3(H3), C12(H12), C13(H13)
3.b Idealised Me refined as rotating group:
 C7(H7A,H7B,H7C), C8(H8A,H8B,H8C)
;
_olex2_submission_special_instructions 'No special instructions were received'

loop_
_space_group_symop_operation_xyz
'x, y, z'
'-x+1/2, -y, z+1/2'
'x+1/2, -y+1/2, -z+1/2'
'-x, y+1/2, -z'
'-x, -y, -z'
'x-1/2, y, -z-1/2'
'-x-1/2, y-1/2, z-1/2'
'x, -y-1/2, z'

loop_
_atom_site_label
_atom_site_type_symbol
_atom_site_fract_x
_atom_site_fract_y
_atom_site_fract_z
_atom_site_U_iso_or_equiv
_atom_site_adp_type
_atom_site_occupancy
_atom_site_site_symmetry_order
_atom_site_calc_flag
_atom_site_refinement_flags_posn
_atom_site_refinement_flags_adp
_atom_site_refinement_flags_occupancy
_atom_site_disorder_assembly
_atom_site_disorder_group
O1 O 0.18038(4) 0.14913(7) 0.45434(19) 0.0168(2) Uani 1 1 d . . . . .
C1 C 0.10595(7) 0.250000 0.1064(4) 0.0151(3) Uani 1 2 d S T P . .
C2 C 0.08245(5) 0.14301(11) 0.0008(3) 0.0165(3) Uani 1 1 d . . . . .
C3 C 0.03674(5) 0.14536(11) -0.1964(3) 0.0186(3) Uani 1 1 d . . . . .
H3 H 0.021444 0.072886 -0.264946 0.022 Uiso 1 1 calc R . . . .
C4 C 0.01293(7) 0.250000 -0.2956(4) 0.0194(4) Uani 1 2 d S T P . .
C7 C 0.10517(5) 0.02382(11) 0.0896(3) 0.0216(3) Uani 1 1 d . . . . .
H7A H 0.145506 0.017519 0.032998 0.032 Uiso 1 1 calc GR . . . .
H7B H 0.083088 -0.037946 -0.009059 0.032 Uiso 1 1 calc GR . . . .
H7C H 0.101660 0.014495 0.302402 0.032 Uiso 1 1 calc GR . . . .
C8 C -0.03701(8) 0.250000 -0.5040(4) 0.0245(4) Uani 1 2 d S T P . .
H8A H -0.026748 0.206465 -0.681923 0.037 Uiso 0.5 1 calc GR . . A -1
H8B H -0.046826 0.331313 -0.555645 0.037 Uiso 0.5 1 calc GR . . A -1
H8C H -0.069963 0.212222 -0.410125 0.037 Uiso 0.5 1 calc GR . . A -1
C10 C 0.22181(5) 0.18901(10) 0.6458(3) 0.0151(3) Uani 1 1 d . . . . .
C12 C 0.25929(5) 0.12465(11) 0.8144(3) 0.0193(3) Uani 1 1 d . . . . .
H12 H 0.259246 0.040978 0.812851 0.023 Uiso 1 1 calc R . . . .
C13 C 0.29739(5) 0.18880(12) 0.9878(3) 0.0207(3) Uani 1 1 d . . . . .
H13 H 0.323896 0.147874 1.108522 0.025 Uiso 1 1 calc R . . . .
B1 B 0.15506(8) 0.250000 0.3358(4) 0.0149(4) Uani 1 2 d S T P . .

loop_
_atom_site_aniso_label
_atom_site_aniso_U_11
_atom_site_aniso_U_22
_atom_site_aniso_U_33
_atom_site_aniso_U_23
_atom_site_aniso_U_13
_atom_site_aniso_U_12
O1 0.0161(4) 0.0152(4) 0.0190(4) -0.0011(3) -0.0021(3) 0.0001(3)
C1 0.0123(8) 0.0177(8) 0.0153(8) 0.000 0.0033(6) 0.000
C2 0.0131(6) 0.0200(6) 0.0164(6) -0.0016(5) 0.0039(4) 0.0004(4)
C3 0.0151(6) 0.0221(6) 0.0186(6) -0.0034(5) 0.0023(5) -0.0019(5)
C4 0.0147(8) 0.0291(10) 0.0143(8) 0.000 0.0023(7) 0.000
C7 0.0201(6) 0.0172(6) 0.0274(7) -0.0035(5) -0.0031(5) -0.0007(5)
C8 0.0193(9) 0.0330(11) 0.0211(9) 0.000 -0.0039(8) 0.000
C10 0.0132(5) 0.0177(6) 0.0144(5) -0.0016(5) 0.0022(4) -0.0008(4)
C12 0.0198(6) 0.0183(6) 0.0196(6) 0.0013(5) 0.0008(5) 0.0025(5)
C13 0.0165(6) 0.0280(7) 0.0175(6) 0.0025(5) 0.0000(5) 0.0039(5)
B1 0.0144(9) 0.0158(9) 0.0146(9) 0.000 0.0042(7) 0.000

loop_
_atom_type_symbol
_atom_type_description
_atom_type_scat_dispersion_real
_atom_type_scat_dispersion_imag
_atom_type_scat_source
C C 0.0033 0.0016 'International Tables Vol C Tables 4.2.6.8 and 6.1.1.4'
H H 0.0000 0.0000 'International Tables Vol C Tables 4.2.6.8 and 6.1.1.4'
B B 0.0013 0.0007 'International Tables Vol C Tables 4.2.6.8 and 6.1.1.4'
O O 0.0106 0.0060 'International Tables Vol C Tables 4.2.6.8 and 6.1.1.4'

loop_
_citation_id
_citation_doi
_citation_year
1 10.26434/chemrxiv-2024-7rpw5 2024

loop_
_geom_angle_atom_site_label_1
_geom_angle_atom_site_label_2
_geom_angle_atom_site_label_3
_geom_angle
_geom_angle_site_symmetry_1
_geom_angle_site_symmetry_3
_geom_angle_publ_flag
C10 O1 B1 105.84(10) . . ?
C2 C1 C2 117.94(16) 8_565 . ?
C2 C1 B1 121.02(8) . . ?
C2 C1 B1 121.02(8) 8_565 . ?
C1 C2 C7 122.74(11) . . ?
C3 C2 C1 119.93(12) . . ?
C3 C2 C7 117.32(11) . . ?
C4 C3 C2 122.20(12) . . ?
C3 C4 C3 117.76(16) . 8_565 ?
C3 C4 C8 121.12(8) 8_565 . ?
C3 C4 C8 121.12(8) . . ?
O1 C10 C10 109.15(6) . 8_565 ?
C12 C10 O1 128.76(11) . . ?
C12 C10 C10 122.08(7) . 8_565 ?
C10 C12 C13 116.48(12) . . ?
C13 C13 C12 121.44(8) 8_565 . ?
O1 B1 O1 110.02(15) 8_565 . ?
O1 B1 C1 124.99(7) 8_565 . ?
O1 B1 C1 124.99(7) . . ?

loop_
_geom_bond_atom_site_label_1
_geom_bond_atom_site_label_2
_geom_bond_distance
_geom_bond_site_symmetry_2
_geom_bond_publ_flag
O1 C10 1.3800(14) . ?
O1 B1 1.3979(14) . ?
C1 C2 1.4175(15) . ?
C1 C2 1.4174(15) 8_565 ?
C1 B1 1.553(3) . ?
C2 C3 1.3966(17) . ?
C2 C7 1.5090(17) . ?
C3 C4 1.3878(16) . ?
C4 C8 1.505(2) . ?
C10 C10 1.385(2) 8_565 ?
C10 C12 1.3756(17) . ?
C12 C13 1.3962(18) . ?
C13 C13 1.390(3) 8_565 ?

loop_
_geom_torsion_atom_site_label_1
_geom_torsion_atom_site_label_2
_geom_torsion_atom_site_label_3
_geom_torsion_atom_site_label_4
_geom_torsion
_geom_torsion_site_symmetry_1
_geom_torsion_site_symmetry_2
_geom_torsion_site_symmetry_3
_geom_torsion_site_symmetry_4
_geom_torsion_publ_flag
O1 C10 C12 C13 179.40(11) . . . . ?
C1 C2 C3 C4 0.1(2) . . . . ?
C2 C1 C2 C3 -1.3(2) 8_565 . . . ?
C2 C1 C2 C7 177.94(9) 8_565 . . . ?
C2 C1 B1 O1 179.30(14) 8_565 . . . ?
C2 C1 B1 O1 -0.6(3) 8_565 . . 8_565 ?
C2 C1 B1 O1 -179.30(14) . . . 8_565 ?
C2 C1 B1 O1 0.6(3) . . . . ?
C2 C3 C4 C3 1.2(2) . . . 8_565 ?
C2 C3 C4 C8 -178.89(14) . . . . ?
C7 C2 C3 C4 -179.23(13) . . . . ?
C10 O1 B1 O1 -0.36(17) . . . 8_565 ?
C10 O1 B1 C1 179.71(15) . . . . ?
C10 C10 C12 C13 0.32(14) 8_565 . . . ?
C10 C12 C13 C13 -0.32(14) . . . 8_565 ?
B1 O1 C10 C10 0.22(10) . . . 8_565 ?
B1 O1 C10 C12 -178.95(13) . . . . ?
B1 C1 C2 C3 177.38(13) . . . . ?
B1 C1 C2 C7 -3.4(2) . . . . ?
